data_2312009
loop_
_publ_author_name
'J\/orgensen, Mads R. V.'
'Hathwar, Venkatesha R.'
'Sist, Mattia'
'Wang, Xiaoping'
'Hoffmann, Christina M.'
'Briseno, Alejandro L.'
'Overgaard, Jacob'
'Iversen, Bo B.'

_publ_section_title
;
 Accurate atomic displacement parameters from time-of-flight
 neutron-diffraction data at TOPAZ
;
_journal_coeditor_code PC5039
_journal_issue 6
_journal_name_full 'Acta Crystallographica Section A Foundations and Advances'
_journal_page_first 679
_journal_paper_doi 10.1107/S2053273314015599
_journal_volume 70
_journal_year 2014
_chemical_formula_moiety 'C42 H28'
_chemical_formula_structural 'C42 H28'
_chemical_formula_sum 'C42 H28'
_chemical_formula_weight 532.69
_chemical_name_common Rubrene
_chemical_name_systematic 5,6,11,12-tetraphenyltetracene
_space_group_IT_number 64
_space_group_name_Hall '-C 2ac 2'
_space_group_name_H-M_alt 'C m c e'
_symmetry_cell_setting orthorhombic
_symmetry_Int_Tables_number 64
_symmetry_space_group_name_Hall '-C 2ac 2'
_symmetry_space_group_name_H-M 'C m c e'
_audit_creation_date 2014-01-21T11:07
_audit_creation_method 'from EXP file using GSAS2CIF'
_audit_update_record ' 2014-01-21T11:07  Initial CIF as created by GSAS2CIF'
_cell_angle_alpha 90
_cell_angle_beta 90
_cell_angle_gamma 90
_cell_formula_units_Z 4
_cell_length_a 26.8106(3)
_cell_length_b 7.16020(10)
_cell_length_c 14.20290(10)
_cell_measurement_temperature 100(2)
_cell_volume 2726.52(5)
_computing_molecular_graphics 'Volkov et al, (2006)'
_computing_publication_material 'Volkov et al, (2006)'
_computing_structure_refinement 'Volkov et al, (2006)'
_diffrn_ambient_temperature 100(2)
_diffrn_detector_area_resol_mean 10.3590
_diffrn_measured_fraction_theta_full 1.000
_diffrn_measured_fraction_theta_max 1.000
_diffrn_measurement_device_type 'SuperNova, Single source at offset, Atlas'
_diffrn_measurement_method '\w scans'
_diffrn_radiation_monochromator mirror
_diffrn_radiation_source 'SuperNova (Mo) X-ray Source'
_diffrn_radiation_type 'Mo K\a'
_diffrn_radiation_wavelength 0.7107
_diffrn_reflns_av_R_equivalents 0.0328
_diffrn_reflns_av_sigmaI/netI 0.0297
_diffrn_reflns_limit_h_max 58
_diffrn_reflns_limit_h_min 0
_diffrn_reflns_limit_k_max 15
_diffrn_reflns_limit_k_min 0
_diffrn_reflns_limit_l_max 31
_diffrn_reflns_limit_l_min 0
_diffrn_reflns_number 83536
_diffrn_reflns_theta_full 51.42
_diffrn_reflns_theta_max 51.42
_diffrn_reflns_theta_min 2.87
_exptl_absorpt_coefficient_mu 0.073
_exptl_absorpt_correction_T_max 0.9869
_exptl_absorpt_correction_T_min 0.9826
_exptl_absorpt_correction_type analytical
_exptl_crystal_colour Orange
_exptl_crystal_density_diffrn 1.298
_exptl_crystal_description Block
_exptl_crystal_F_000 1120
_exptl_crystal_size_max 0.24
_exptl_crystal_size_mid 0.22
_exptl_crystal_size_min 0.18
_refine_diff_density_max 0.102
_refine_diff_density_min -0.106
_refine_diff_density_rms 0.022
_refine_ls_extinction_method none
_refine_ls_goodness_of_fit_ref 1.31
_refine_ls_hydrogen_treatment mixed
_refine_ls_matrix_type full
_refine_ls_number_parameters 96
_refine_ls_number_reflns 3336
_refine_ls_number_restraints 0
_refine_ls_R_factor_all 0.062
_refine_ls_R_factor_gt 0.033
_refine_ls_R_Fsqd_factor 0.045
_refine_ls_shift/su_max 0
_refine_ls_structure_factor_coef Fsqd
_refine_ls_weighting_details
;
calc w2 = 1/[s^2^(Fo^2^)]
;
_refine_ls_weighting_scheme calc
_refine_ls_wR_factor_ref 0.068
_reflns_number_gt 6070
_reflns_number_total 7703
_reflns_threshold_expression >3sigma(I)
_cod_data_source_file pc5039sup1.cif
_cod_data_source_block Rubrene_Xray_IAM_HO
_cod_original_sg_symbol_Hall '-C 2bc 2'
_cod_original_sg_symbol_H-M 'C m c a'
_cod_database_code 2312009

loop_
_symmetry_equiv_pos_as_xyz
+x,+y,+z
-x,+y,+z
+x,-y+1/2,+z+1/2
-x,-y+1/2,+z+1/2
-x,-y,-z
+x,-y,-z
-x,+y+1/2,-z+1/2
+x,+y+1/2,-z+1/2
+x+1/2,+y+1/2,+z
-x+1/2,+y+1/2,+z
+x+1/2,-y,+z+1/2
-x+1/2,-y,+z+1/2
-x+1/2,-y+1/2,-z
+x+1/2,-y+1/2,-z
-x+1/2,+y,-z+1/2
+x+1/2,+y,-z+1/2

loop_
_atom_site_aniso_label
_atom_site_aniso_U_11
_atom_site_aniso_U_22
_atom_site_aniso_U_33
_atom_site_aniso_U_12
_atom_site_aniso_U_13
_atom_site_aniso_U_23
C1 0.01049(10) 0.00959(10) 0.01119(10) 0 0 0.00114(7)
C2 0.01116(8) 0.01034(8) 0.01145(8) 0.00077(5) -0.00004(5) 0.00119(5)
C3 0.01282(9) 0.00982(8) 0.01093(8) 0.00082(5) 0.00022(5) 0.00120(5)
C4 0.01567(10) 0.01224(9) 0.01433(9) 0.00271(6) 0.00107(6) 0.00314(6)
C5 0.01931(12) 0.01188(9) 0.01584(10) 0.00206(7) 0.00070(7) 0.00391(7)
C6 0.01143(8) 0.01235(8) 0.01221(8) 0.00131(6) -0.00028(5) 0.00067(6)
C7 0.01276(9) 0.01490(10) 0.01808(11) 0.00166(7) 0.00198(7) -0.00084(7)
C8 0.01218(9) 0.02048(13) 0.02547(15) 0.00258(8) 0.00223(8) 0.00180(11)
C9 0.01315(10) 0.02777(18) 0.02376(15) 0.00033(10) -0.00319(9) 0.00407(12)
C10 0.01737(12) 0.02763(17) 0.01737(12) -0.00134(11) -0.00496(8) -0.00131(10)
C11 0.01526(10) 0.01921(12) 0.01385(10) 0.00116(8) -0.00168(7) -0.00229(7)

loop_
_atom_site_label
_atom_site_type_symbol
_atom_site_fract_x
_atom_site_fract_y
_atom_site_fract_z
_atom_site_U_iso_or_equiv
_atom_site_occupancy
_atom_site_symmetry_multiplicity
C1 C 0.027328(13) 0 0 0.01 1 8
C2 C 0.053201(9) -0.14441(4) 0.048893(19) 0.011 1 16
C3 C 0.026851(10) -0.29589(4) 0.087626(19) 0.011 1 16
C4 C 0.052134(12) -0.44715(5) 0.13401(2) 0.014 1 16
C5 C 0.026519(14) -0.59000(5) 0.17553(2) 0.016 1 16
C6 C 0.107566(10) -0.13458(4) 0.07270(2) 0.012 1 16
C7 C 0.142859(12) -0.24873(5) 0.02864(3) 0.015 1 16
C8 C 0.192140(13) -0.25177(7) 0.05965(4) 0.019 1 16
C9 C 0.207169(15) -0.13945(9) 0.13451(4) 0.022 1 16
C10 C 0.172371(17) -0.02480(8) 0.17889(3) 0.021 1 16
C11 C 0.122846(13) -0.02348(6) 0.14833(2) 0.016 1 16
H4 H 0.092558 -0.446401 0.134892 0.0204 1 16
H5 H 0.046696 -0.700185 0.211953 0.034073 1 16
H7 H 0.131746 -0.334407 -0.030882 0.029722 1 16
H8 H 0.218609 -0.342854 0.024494 0.023726 1 16
H9 H 0.24575 -0.142528 0.15771 0.02009 1 16
H10 H 0.183185 0.066048 0.236643 0.037264 1 16
H11 H 0.095636 0.064776 0.183034 0.029335 1 16

loop_
_atom_type_symbol
_atom_type_number_in_cell
C 168.0
H 112.0

loop_
_geom_angle_atom_site_label_1
_geom_angle_atom_site_label_2
_geom_angle_atom_site_label_3
_geom_angle
_geom_angle_site_symmetry_1
_geom_angle_site_symmetry_2
_geom_angle_site_symmetry_3
_geom_angle_publ_flag
C(1) C(1) C(2) 119.114(16) 2_555 1_555 1_555 yes
C(1) C(1) C(2) 119.114(16) 2_555 1_555 6_555 yes
C(1) C(1) C(2) 119.114(16) 5_555 1_555 1_555 yes
C(1) C(1) C(2) 119.114(16) 5_555 1_555 6_555 yes
C(2) C(1) C(2) 121.77(3) 1_555 1_555 6_555 yes
C(1) C(2) C(3) 120.36(2) 1_555 1_555 1_555 yes
C(1) C(2) C(6) 123.32(3) 1_555 1_555 1_555 yes
C(1) C(2) C(3) 120.36(2) 6_555 1_555 1_555 yes
C(1) C(2) C(6) 123.32(3) 6_555 1_555 1_555 yes
C(3) C(2) C(6) 115.89(2) 1_555 1_555 1_555 yes
C(2) C(3) C(3) 120.152(15) 1_555 1_555 2_555 yes
C(2) C(3) C(4) 121.56(2) 1_555 1_555 1_555 yes
C(3) C(3) C(4) 118.134(17) 2_555 1_555 1_555 yes
C(3) C(4) C(5) 121.67(3) 1_555 1_555 1_555 yes
C(3) C(4) H(4) 118.23(3) 1_555 1_555 1_555 yes
C(5) C(4) H(4) 120.10(3) 1_555 1_555 1_555 yes
C(4) C(5) C(5) 120.186(19) 1_555 1_555 2_555 yes
C(4) C(5) H(5) 119.90(3) 1_555 1_555 1_555 yes
C(5) C(5) H(5) 119.83(2) 2_555 1_555 1_555 yes
C(2) C(6) C(7) 122.01(3) 1_555 1_555 1_555 yes
C(2) C(6) C(11) 119.03(3) 1_555 1_555 1_555 yes
C(7) C(6) C(11) 118.57(3) 1_555 1_555 1_555 yes
C(6) C(7) C(8) 120.63(4) 1_555 1_555 1_555 yes
C(6) C(7) H(7) 119.53(3) 1_555 1_555 1_555 yes
C(8) C(7) H(7) 119.83(3) 1_555 1_555 1_555 yes
C(7) C(8) C(9) 120.45(4) 1_555 1_555 1_555 yes
C(7) C(8) H(8) 118.95(4) 1_555 1_555 1_555 yes
C(9) C(8) H(8) 120.60(4) 1_555 1_555 1_555 yes
C(8) C(9) C(10) 119.46(3) 1_555 1_555 1_555 yes
C(8) C(9) H(9) 119.71(5) 1_555 1_555 1_555 yes
C(10) C(9) H(9) 120.83(5) 1_555 1_555 1_555 yes
C(9) C(10) C(11) 119.99(4) 1_555 1_555 1_555 yes
C(9) C(10) H(10) 121.04(4) 1_555 1_555 1_555 yes
C(11) C(10) H(10) 118.96(5) 1_555 1_555 1_555 yes
C(6) C(11) C(10) 120.89(4) 1_555 1_555 1_555 yes
C(6) C(11) H(11) 118.95(3) 1_555 1_555 1_555 yes
C(10) C(11) H(11) 120.16(4) 1_555 1_555 1_555 yes

loop_
_geom_bond_atom_site_label_1
_geom_bond_atom_site_label_2
_geom_bond_distance
_geom_bond_site_symmetry_1
_geom_bond_site_symmetry_2
_geom_bond_publ_flag
C(1) C(1) 1.4654(7) 1_555 2_555 yes
C(1) C(1) 1.4654(7) 1_555 5_555 yes
C(1) C(2) 1.4257(3) 1_555 1_555 yes
C(1) C(2) 1.4257(3) 1_555 6_555 yes
C(2) C(3) 1.4064(4) 1_555 1_555 yes
C(2) C(6) 1.4979(4) 1_555 1_555 yes
C(3) C(3) 1.4398(5) 1_555 2_555 yes
C(3) C(4) 1.4376(4) 1_555 1_555 yes
C(4) C(5) 1.3658(5) 1_555 1_555 yes
C(4) H(4) 1.0839(3) 1_555 1_555 yes
C(5) C(5) 1.4220(8) 1_555 2_555 yes
C(5) H(5) 1.0875(3) 1_555 1_555 yes
C(6) C(7) 1.3982(4) 1_555 1_555 yes
C(6) C(11) 1.3980(5) 1_555 1_555 yes
C(7) C(8) 1.3929(5) 1_555 1_555 yes
C(7) H(7) 1.0862(4) 1_555 1_555 yes
C(8) C(9) 1.3927(8) 1_555 1_555 yes
C(8) H(8) 1.0855(4) 1_555 1_555 yes
C(9) C(10) 1.3934(8) 1_555 1_555 yes
C(9) H(9) 1.0858(4) 1_555 1_555 yes
C(10) C(11) 1.3970(5) 1_555 1_555 yes
C(10) H(10) 1.0863(5) 1_555 1_555 yes
C(11) H(11) 1.0837(4) 1_555 1_555 yes
